data_7058059
loop_
_publ_author_name
'Saxena, Priya'
'Thomas, Jisha Mary'
'Sivasankar, Chinnappan'
'Thirupathi, Natesan'

_publ_section_title
;
 Syntheses and structural aspects of six-membered palladacyclic complexes
 derived from N,N&#x2032;,N&#x2032;&#x2032;-triarylguanidines with N- or
 S-thiocyanate ligands
;
_journal_issue 5
_journal_name_full 'New Journal of Chemistry'
_journal_page_first 2307
_journal_paper_doi 10.1039/C8NJ04167A
_journal_volume 43
_journal_year 2019
_chemical_formula_moiety '3(C29 H27 N4 O6 P Pd S),C H2 Cl2, H2 O'
_chemical_formula_sum 'C88 H85 Cl2 N12 O19 P3 Pd3 S3'
_chemical_formula_weight 2193.86
_space_group_crystal_system triclinic
_space_group_IT_number 2
_space_group_name_Hall '-P 1'
_space_group_name_H-M_alt 'P -1'
_symmetry_space_group_name_Hall '-P 1'
_symmetry_space_group_name_H-M 'P -1'
_atom_sites_solution_hydrogens geom
_audit_creation_method SHELXL-2016/6
_audit_update_record
;
2018-04-20 deposited with the CCDC.
2018-12-14 downloaded from the CCDC.
;
_cell_angle_alpha 101.376(3)
_cell_angle_beta 99.035(2)
_cell_angle_gamma 95.764(3)
_cell_formula_units_Z 2
_cell_length_a 10.7843(4)
_cell_length_b 19.7675(6)
_cell_length_c 23.7030(7)
_cell_measurement_reflns_used 19822
_cell_measurement_temperature 298(2)
_cell_measurement_theta_max 26.37
_cell_measurement_theta_min 3.03
_cell_volume 4847.0(3)
_computing_cell_refinement 'CrysAlisPro, Oxford Diffraction Ltd.'
_computing_data_collection 'CrysAlisPro, Oxford Diffraction Ltd.'
_computing_data_reduction 'CrysAlisPro, Oxford Diffraction Ltd.'
_computing_molecular_graphics 'OLEX 2-2.1'
_computing_publication_material 'WINGX V1.80.01'
_computing_structure_refinement 'SHELXL-2016/6 (Sheldrick, 2016)'
_computing_structure_solution SIR-92
_diffrn_ambient_temperature 298(2)
_diffrn_detector_area_resol_mean 0.3703
_diffrn_measured_fraction_theta_full 0.998
_diffrn_measured_fraction_theta_max 0.998
_diffrn_measurement_device_type 'Sapphire-3 CCD detector'
_diffrn_measurement_method 'OMEGA SCAN'
_diffrn_radiation_source 'fine-focus sealed tube'
_diffrn_radiation_type MoK\a
_diffrn_radiation_wavelength 0.71073
_diffrn_reflns_av_R_equivalents 0.0326
_diffrn_reflns_av_unetI/netI 0.0337
_diffrn_reflns_Laue_measured_fraction_full 0.998
_diffrn_reflns_Laue_measured_fraction_max 0.998
_diffrn_reflns_limit_h_max 13
_diffrn_reflns_limit_h_min -13
_diffrn_reflns_limit_k_max 24
_diffrn_reflns_limit_k_min -24
_diffrn_reflns_limit_l_max 29
_diffrn_reflns_limit_l_min -29
_diffrn_reflns_number 74879
_diffrn_reflns_point_group_measured_fraction_full 0.998
_diffrn_reflns_point_group_measured_fraction_max 0.998
_diffrn_reflns_theta_full 25.242
_diffrn_reflns_theta_max 26.372
_diffrn_reflns_theta_min 3.032
_exptl_absorpt_coefficient_mu 0.791
_exptl_absorpt_correction_T_max 0.7858
_exptl_absorpt_correction_T_min 0.7583
_exptl_absorpt_correction_type empirical
_exptl_absorpt_process_details 'CrysAlisPro 1.171.34.40 (2006)'
_exptl_crystal_colour Yellow
_exptl_crystal_density_diffrn 1.503
_exptl_crystal_density_method 'not measured'
_exptl_crystal_description Irregular
_exptl_crystal_F_000 2228
_exptl_crystal_size_max 0.370
_exptl_crystal_size_mid 0.340
_exptl_crystal_size_min 0.320
_refine_diff_density_max 1.510
_refine_diff_density_min -1.222
_refine_diff_density_rms 0.096
_refine_ls_extinction_method none
_refine_ls_goodness_of_fit_ref 1.062
_refine_ls_hydrogen_treatment constr
_refine_ls_matrix_type fullcycle
_refine_ls_number_parameters 1172
_refine_ls_number_reflns 19822
_refine_ls_number_restraints 1
_refine_ls_restrained_S_all 1.067
_refine_ls_R_factor_all 0.0705
_refine_ls_R_factor_gt 0.0577
_refine_ls_shift/su_max 0.027
_refine_ls_shift/su_mean 0.009
_refine_ls_structure_factor_coef Fsqd
_refine_ls_weighting_details 'w=1/[\s^2^(Fo^2^)+(0.0661P)^2^+13.0085P] where P=(Fo^2^+2Fc^2^)/3'
_refine_ls_weighting_scheme calc
_refine_ls_wR_factor_gt 0.1466
_refine_ls_wR_factor_ref 0.1544
_reflns_Friedel_coverage 0.000
_reflns_number_gt 16503
_reflns_number_total 19822
_reflns_threshold_expression 'I > 2\s(I)'
_cod_data_source_file c8nj04167a2.cif
_cod_data_source_block 11
_cod_depositor_comments
;
The following automatic conversions were performed:

'_exptl_absorpt_correction_type' value 'Empirical' changed to
'empirical' according to
/home/data/users/saulius/crontab/automatic-downloads/rss-feeds/RSC/lib/dictionaries/cif_core.dic
dictionary named 'cif_core.dic' version 2.4.2 from 2011-04-26.

Automatic conversion script
Id: cif_fix_values 4973 2017-02-22 13:04:09Z antanas 

 Adding full bibliography for 7058049--7058061.cif.
;
_cod_database_code 7058059
_shelx_shelxl_version_number 2016/6
_shelx_space_group_comment
;
The symmetry employed for this shelxl refinement is uniquely defined
by the following loop, which should always be used as a source of
symmetry information in preference to the above space-group names.
They are only intended as comments.
;
_shelx_estimated_absorpt_t_min 0.758
_shelx_estimated_absorpt_t_max 0.786

loop_
_space_group_symop_operation_xyz
'x, y, z'
'-x, -y, -z'

loop_
_atom_site_label
_atom_site_type_symbol
_atom_site_fract_x
_atom_site_fract_y
_atom_site_fract_z
_atom_site_U_iso_or_equiv
_atom_site_adp_type
_atom_site_occupancy
_atom_site_site_symmetry_order
_atom_site_calc_flag
_atom_site_refinement_flags_posn
_atom_site_refinement_flags_adp
Pd1 Pd -0.22213(3) -0.33542(2) 0.50118(2) 0.03385(8) Uani 1 1 d . .
Pd2 Pd 0.35804(3) -0.24637(2) 0.84899(2) 0.03203(8) Uani 1 1 d . .
Pd3 Pd 0.09784(3) -0.07246(2) 1.16879(2) 0.03169(8) Uani 1 1 d . .
P1 P -0.25032(10) -0.44741(6) 0.50203(5) 0.0313(2) Uani 1 1 d . .
P2 P 0.39112(10) -0.13555(6) 0.84525(5) 0.0309(2) Uani 1 1 d . .
P3 P 0.11886(11) 0.04129(6) 1.17523(6) 0.0375(3) Uani 1 1 d . .
S1 S -0.55220(14) -0.37168(8) 0.32992(6) 0.0530(3) Uani 1 1 d . .
S2 S 0.55110(19) -0.30845(11) 0.67852(7) 0.0817(6) Uani 1 1 d . .
S3 S 0.42609(17) -0.02217(11) 1.34013(7) 0.0767(5) Uani 1 1 d . .
N1 N -0.1960(4) -0.23006(19) 0.50050(17) 0.0374(9) Uani 1 1 d . .
N2 N -0.0673(4) -0.1351(2) 0.4858(3) 0.0705(16) Uani 1 1 d . .
H2 H -0.134042 -0.122029 0.468412 0.085 Uiso 1 1 calc R U
N3 N 0.0213(4) -0.2223(2) 0.52322(19) 0.0435(10) Uani 1 1 d . .
H3 H 0.089083 -0.212196 0.510016 0.052 Uiso 1 1 calc R U
N4 N -0.3734(4) -0.3502(2) 0.43197(19) 0.0444(10) Uani 1 1 d . .
N5 N 0.3287(4) -0.35110(18) 0.85115(16) 0.0351(8) Uani 1 1 d . .
N6 N 0.1863(5) -0.4530(2) 0.8374(2) 0.0583(13) Uani 1 1 d . .
H6 H 0.238849 -0.475825 0.820316 0.070 Uiso 1 1 calc R U
N7 N 0.1319(4) -0.3462(2) 0.87774(19) 0.0465(10) Uani 1 1 d . .
H7 H 0.054543 -0.365983 0.868943 0.056 Uiso 1 1 calc R U
N8 N 0.4569(4) -0.2699(2) 0.7809(2) 0.0465(10) Uani 1 1 d . .
N9 N 0.0718(3) -0.17922(18) 1.16551(16) 0.0296(7) Uani 1 1 d . .
N10 N -0.0589(4) -0.2708(2) 1.1840(2) 0.0466(10) Uani 1 1 d . .
H10 H 0.007230 -0.282532 1.203124 0.056 Uiso 1 1 calc R U
N11 N -0.1461(4) -0.1868(2) 1.14036(18) 0.0392(9) Uani 1 1 d . .
H11 H -0.216479 -0.199526 1.150500 0.047 Uiso 1 1 calc R U
N12 N 0.2510(4) -0.0591(2) 1.23644(19) 0.0427(9) Uani 1 1 d . .
O1 O -0.2758(4) -0.1972(2) 0.3942(2) 0.0705(12) Uani 1 1 d . .
O2 O -0.0160(8) -0.0986(4) 0.3841(3) 0.131(2) Uani 1 1 d D .
O3 O 0.2267(4) -0.1987(2) 0.60089(18) 0.0613(10) Uani 1 1 d . .
O4 O -0.1320(3) -0.48779(17) 0.49777(19) 0.0522(10) Uani 1 1 d . .
O5 O -0.2996(4) -0.46498(17) 0.55777(15) 0.0472(8) Uani 1 1 d . .
O6 O -0.3553(4) -0.49342(17) 0.45012(16) 0.0524(9) Uani 1 1 d . .
O7 O 0.3116(4) -0.4369(2) 0.74252(17) 0.0629(11) Uani 1 1 d . .
O8 O 0.0216(5) -0.5190(3) 0.7438(3) 0.0998(18) Uani 1 1 d . .
O9 O -0.0172(4) -0.3217(2) 0.95228(19) 0.0645(11) Uani 1 1 d . .
O10 O 0.2709(3) -0.09601(16) 0.84263(17) 0.0440(8) Uani 1 1 d . .
O11 O 0.4896(3) -0.08683(17) 0.89881(15) 0.0473(8) Uani 1 1 d . .
O12 O 0.4490(4) -0.12121(16) 0.79075(15) 0.0460(8) Uani 1 1 d . .
O13 O 0.1456(4) -0.2069(2) 1.27481(16) 0.0606(10) Uani 1 1 d . .
O14 O -0.1179(4) -0.3108(2) 1.27710(19) 0.0678(12) Uani 1 1 d . .
O15 O -0.3448(3) -0.20948(19) 1.05936(17) 0.0553(9) Uani 1 1 d . .
O16 O -0.0052(3) 0.07570(17) 1.1670(2) 0.0557(10) Uani 1 1 d . .
O17 O 0.1945(4) 0.06713(18) 1.1287(2) 0.0599(11) Uani 1 1 d . .
O18 O 0.2004(4) 0.08633(19) 1.23413(19) 0.0690(12) Uani 1 1 d . .
O19 O 0.0164(13) 0.1143(5) 0.3394(4) 0.243(7) Uani 1 1 d . .
C1 C -0.0836(5) -0.1962(2) 0.5031(2) 0.0438(11) Uani 1 1 d . .
C2 C -0.3086(5) -0.1983(2) 0.4893(3) 0.0447(12) Uani 1 1 d . .
C3 C -0.3804(6) -0.1858(3) 0.5325(3) 0.0675(17) Uani 1 1 d . .
H3A H -0.354602 -0.196284 0.568766 0.081 Uiso 1 1 calc R U
C4 C -0.4944(7) -0.1567(4) 0.5208(5) 0.090(3) Uani 1 1 d . .
H4 H -0.543165 -0.146749 0.549733 0.108 Uiso 1 1 calc R U
C5 C -0.5315(7) -0.1435(3) 0.4673(5) 0.084(2) Uani 1 1 d . .
H5 H -0.606196 -0.124352 0.460177 0.101 Uiso 1 1 calc R U
C6 C -0.4653(6) -0.1569(3) 0.4245(4) 0.073(2) Uani 1 1 d . .
H6A H -0.494819 -0.148226 0.387882 0.087 Uiso 1 1 calc R U
C7 C -0.3517(5) -0.1838(3) 0.4347(3) 0.0530(14) Uani 1 1 d . .
C8 C -0.3132(10) -0.1820(5) 0.3384(4) 0.108(3) Uani 1 1 d . .
H8A H -0.251243 -0.193925 0.314482 0.162 Uiso 1 1 calc R U
H8B H -0.393922 -0.208486 0.320048 0.162 Uiso 1 1 calc R U
H8C H -0.319682 -0.133170 0.342966 0.162 Uiso 1 1 calc R U
C9 C 0.0483(6) -0.0904(3) 0.4932(5) 0.094(3) Uani 1 1 d . .
C10 C 0.1219(8) -0.0659(4) 0.5476(7) 0.173(7) Uani 1 1 d . .
H10A H 0.097451 -0.077880 0.580610 0.208 Uiso 1 1 calc R U
C11 C 0.2481(13) -0.0174(6) 0.5522(8) 0.148(6) Uani 1 1 d . .
H11A H 0.308332 0.000262 0.585932 0.178 Uiso 1 1 calc R U
C12 C 0.2542(12) -0.0058(6) 0.5000(8) 0.152(7) Uani 1 1 d . .
H12 H 0.325361 0.025938 0.501909 0.183 Uiso 1 1 calc R U
C13 C 0.1889(12) -0.0256(5) 0.4431(8) 0.147(6) Uani 1 1 d . .
H13 H 0.213634 -0.011420 0.410962 0.177 Uiso 1 1 calc R U
C14 C 0.0798(9) -0.0703(4) 0.4419(6) 0.111(4) Uani 1 1 d . .
C15 C -0.0098(12) -0.0583(8) 0.3280(4) 0.194(8) Uani 1 1 d D .
H15A H -0.093743 -0.051380 0.311908 0.291 Uiso 1 1 calc R U
H15B H 0.025380 -0.086558 0.298377 0.291 Uiso 1 1 calc R U
H15C H 0.042539 -0.014043 0.341929 0.291 Uiso 1 1 calc R U
C16 C 0.0274(4) -0.2655(2) 0.5648(2) 0.0403(11) Uani 1 1 d . .
C17 C -0.0697(5) -0.3172(2) 0.5657(2) 0.0390(10) Uani 1 1 d . .
C18 C -0.0532(5) -0.3512(3) 0.6124(2) 0.0507(13) Uani 1 1 d . .
H18 H -0.118406 -0.383747 0.615950 0.061 Uiso 1 1 calc R U
C19 C 0.0573(6) -0.3375(3) 0.6531(2) 0.0626(16) Uani 1 1 d . .
H19 H 0.066113 -0.362179 0.682763 0.075 Uiso 1 1 calc R U
C20 C 0.1552(6) -0.2881(3) 0.6510(3) 0.0617(16) Uani 1 1 d . .
H20 H 0.229789 -0.279865 0.678495 0.074 Uiso 1 1 calc R U
C21 C 0.1400(5) -0.2509(3) 0.6070(2) 0.0511(13) Uani 1 1 d . .
C22 C 0.3274(9) -0.1702(6) 0.6480(4) 0.129(4) Uani 1 1 d . .
H22A H 0.380581 -0.134359 0.637710 0.194 Uiso 1 1 calc R U
H22B H 0.293859 -0.150766 0.681898 0.194 Uiso 1 1 calc R U
H22C H 0.376331 -0.206176 0.656471 0.194 Uiso 1 1 calc R U
C23 C -0.1540(5) -0.5620(3) 0.4988(3) 0.0591(16) Uani 1 1 d . .
C24 C -0.3211(6) -0.5387(3) 0.5596(2) 0.0519(13) Uani 1 1 d . .
C25 C -0.3791(6) -0.5674(3) 0.4521(2) 0.0528(14) Uani 1 1 d . .
C26 C -0.2912(4) -0.5830(2) 0.5037(2) 0.0356(10) Uani 1 1 d . .
C27 C -0.3189(5) -0.6612(2) 0.5023(2) 0.0471(12) Uani 1 1 d . .
H27A H -0.407440 -0.671972 0.504660 0.056 Uiso 1 1 calc R U
H27B H -0.306422 -0.687087 0.464792 0.056 Uiso 1 1 calc R U
C28 C -0.2386(7) -0.6868(3) 0.5506(3) 0.0641(16) Uani 1 1 d . .
H28A H -0.262574 -0.735978 0.546090 0.096 Uiso 1 1 calc R U
H28B H -0.150721 -0.677927 0.548037 0.096 Uiso 1 1 calc R U
H28C H -0.251970 -0.662777 0.587996 0.096 Uiso 1 1 calc R U
C29 C -0.4470(4) -0.3589(2) 0.3899(2) 0.0349(10) Uani 1 1 d . .
C30 C 0.2188(5) -0.3825(2) 0.8555(2) 0.0401(11) Uani 1 1 d . .
C31 C 0.4278(5) -0.3897(2) 0.8360(2) 0.0412(11) Uani 1 1 d . .
C32 C 0.5382(6) -0.3805(3) 0.8764(3) 0.0604(15) Uani 1 1 d . .
H32 H 0.541972 -0.353700 0.913702 0.072 Uiso 1 1 calc R U
C33 C 0.6432(7) -0.4100(4) 0.8629(4) 0.086(2) Uani 1 1 d . .
H33 H 0.716591 -0.403588 0.890839 0.103 Uiso 1 1 calc R U
C34 C 0.6380(8) -0.4491(4) 0.8074(5) 0.087(3) Uani 1 1 d . .
H34 H 0.708482 -0.469125 0.797925 0.104 Uiso 1 1 calc R U
C35 C 0.5299(7) -0.4587(3) 0.7661(3) 0.0685(19) Uani 1 1 d . .
H35 H 0.527573 -0.484690 0.728603 0.082 Uiso 1 1 calc R U
C36 C 0.4236(6) -0.4294(2) 0.7803(2) 0.0489(13) Uani 1 1 d . .
C37 C 0.3073(9) -0.4676(4) 0.6823(3) 0.087(2) Uani 1 1 d . .
H37A H 0.223279 -0.469689 0.660854 0.130 Uiso 1 1 calc R U
H37B H 0.366179 -0.440000 0.666712 0.130 Uiso 1 1 calc R U
H37C H 0.329698 -0.513880 0.678893 0.130 Uiso 1 1 calc R U
C38 C 0.0728(6) -0.4922(3) 0.8441(3) 0.0577(15) Uani 1 1 d . .
C39 C 0.0512(9) -0.4988(5) 0.8980(4) 0.105(3) Uani 1 1 d . .
H39 H 0.108525 -0.475835 0.931404 0.126 Uiso 1 1 calc R U
C40 C -0.0598(10) -0.5412(5) 0.9026(5) 0.116(3) Uani 1 1 d . .
H40 H -0.078358 -0.543901 0.939172 0.139 Uiso 1 1 calc R U
C41 C -0.1377(9) -0.5773(4) 0.8536(6) 0.109(3) Uani 1 1 d . .
H41 H -0.208347 -0.606626 0.856517 0.130 Uiso 1 1 calc R U
C42 C -0.1149(7) -0.5718(4) 0.8002(5) 0.093(3) Uani 1 1 d . .
H42 H -0.170063 -0.597088 0.766930 0.111 Uiso 1 1 calc R U
C43 C -0.0096(6) -0.5285(3) 0.7945(4) 0.0678(18) Uani 1 1 d . .
C44 C -0.0730(10) -0.5343(7) 0.6929(5) 0.161(5) Uani 1 1 d . .
H44A H -0.036502 -0.524955 0.660388 0.242 Uiso 1 1 calc R U
H44B H -0.107991 -0.582557 0.684986 0.242 Uiso 1 1 calc R U
H44C H -0.138959 -0.505861 0.698824 0.242 Uiso 1 1 calc R U
C45 C 0.1554(5) -0.2783(2) 0.9143(2) 0.0383(10) Uani 1 1 d . .
C46 C 0.2522(4) -0.2267(2) 0.91171(19) 0.0354(10) Uani 1 1 d . .
C47 C 0.2646(5) -0.1643(2) 0.9532(2) 0.0409(11) Uani 1 1 d . .
H47 H 0.330804 -0.129662 0.954565 0.049 Uiso 1 1 calc R U
C49 C 0.0839(6) -0.2021(3) 0.9926(2) 0.0516(13) Uani 1 1 d . .
H49 H 0.026489 -0.193133 1.017765 0.062 Uiso 1 1 calc R U
C48 C 0.1828(6) -0.1519(3) 0.9922(2) 0.0492(13) Uani 1 1 d . .
H48 H 0.194192 -0.109172 1.018600 0.059 Uiso 1 1 calc R U
C50 C 0.0731(5) -0.2657(3) 0.9547(2) 0.0456(12) Uani 1 1 d . .
C51 C -0.0890(8) -0.3166(4) 0.9977(4) 0.102(3) Uani 1 1 d . .
H51A H -0.147959 -0.358259 0.991199 0.153 Uiso 1 1 calc R U
H51B H -0.033184 -0.310748 1.034593 0.153 Uiso 1 1 calc R U
H51C H -0.134505 -0.277206 0.998076 0.153 Uiso 1 1 calc R U
C52 C 0.2924(5) -0.0228(2) 0.8388(3) 0.0498(14) Uani 1 1 d . .
C53 C 0.5098(6) -0.0128(3) 0.8962(3) 0.0551(14) Uani 1 1 d . .
C54 C 0.4752(6) -0.0473(2) 0.7880(2) 0.0505(13) Uani 1 1 d . .
C55 C 0.4337(4) -0.0012(2) 0.8396(2) 0.0378(10) Uani 1 1 d . .
C56 C 0.4611(6) 0.0762(3) 0.8373(3) 0.0537(14) Uani 1 1 d . .
H56A H 0.447217 0.104295 0.873607 0.064 Uiso 1 1 calc R U
H56B H 0.549963 0.086467 0.835264 0.064 Uiso 1 1 calc R U
C57 C 0.3821(7) 0.0982(3) 0.7865(3) 0.0717(19) Uani 1 1 d . .
H57A H 0.405734 0.146891 0.788755 0.108 Uiso 1 1 calc R U
H57B H 0.396843 0.071801 0.750157 0.108 Uiso 1 1 calc R U
H57C H 0.293861 0.089671 0.788588 0.108 Uiso 1 1 calc R U
C58 C 0.4943(5) -0.2853(2) 0.7383(2) 0.0443(12) Uani 1 1 d . .
C59 C -0.0408(4) -0.2116(2) 1.16376(19) 0.0349(10) Uani 1 1 d . .
C60 C 0.1827(4) -0.2110(2) 1.1796(2) 0.0347(10) Uani 1 1 d . .
C61 C 0.2561(5) -0.2267(3) 1.1372(2) 0.0460(12) Uani 1 1 d . .
H61 H 0.231287 -0.218121 1.100155 0.055 Uiso 1 1 calc R U
C62 C 0.3684(6) -0.2558(3) 1.1500(3) 0.0641(17) Uani 1 1 d . .
H62 H 0.417559 -0.267048 1.121498 0.077 Uiso 1 1 calc R U
C63 C 0.4041(6) -0.2673(3) 1.2047(4) 0.074(2) Uani 1 1 d . .
H63 H 0.477721 -0.287010 1.213174 0.089 Uiso 1 1 calc R U
C64 C 0.3348(6) -0.2505(3) 1.2469(3) 0.0613(17) Uani 1 1 d . .
H64 H 0.362257 -0.257899 1.284158 0.074 Uiso 1 1 calc R U
C65 C 0.2230(5) -0.2225(2) 1.2354(2) 0.0444(12) Uani 1 1 d . .
C66 C 0.1855(9) -0.2131(5) 1.3336(3) 0.099(3) Uani 1 1 d . .
H66A H 0.121590 -0.200459 1.356109 0.149 Uiso 1 1 calc R U
H66B H 0.198678 -0.260340 1.333953 0.149 Uiso 1 1 calc R U
H66C H 0.263312 -0.182694 1.350205 0.149 Uiso 1 1 calc R U
C67 C -0.1737(5) -0.3155(2) 1.1774(3) 0.0451(12) Uani 1 1 d . .
C68 C -0.2534(6) -0.3407(3) 1.1242(3) 0.0598(15) Uani 1 1 d . .
H68 H -0.231821 -0.327966 1.090919 0.072 Uiso 1 1 calc R U
C69 C -0.3653(6) -0.3846(3) 1.1195(4) 0.0718(19) Uani 1 1 d . .
H69 H -0.420208 -0.399363 1.083677 0.086 Uiso 1 1 calc R U
C70 C -0.3939(6) -0.4059(4) 1.1682(4) 0.081(2) Uani 1 1 d . .
H70 H -0.467575 -0.436189 1.165051 0.097 Uiso 1 1 calc R U
C71 C -0.3146(6) -0.3828(3) 1.2216(4) 0.069(2) Uani 1 1 d . .
H71 H -0.335364 -0.397458 1.254324 0.083 Uiso 1 1 calc R U
C72 C -0.2035(5) -0.3375(3) 1.2270(3) 0.0520(14) Uani 1 1 d . .
C73 C -0.1427(9) -0.3308(5) 1.3304(3) 0.097(3) Uani 1 1 d . .
H73A H -0.075614 -0.308462 1.362280 0.146 Uiso 1 1 calc R U
H73B H -0.221729 -0.316648 1.338735 0.146 Uiso 1 1 calc R U
H73C H -0.147243 -0.380378 1.325458 0.146 Uiso 1 1 calc R U
C74 C -0.1488(4) -0.1420(2) 1.1009(2) 0.0341(9) Uani 1 1 d . .
C75 C -0.0524(4) -0.0880(2) 1.10406(19) 0.0325(9) Uani 1 1 d . .
C76 C -0.0670(5) -0.0497(3) 1.0598(2) 0.0437(11) Uani 1 1 d . .
H76 H -0.002482 -0.015051 1.059092 0.052 Uiso 1 1 calc R U
C77 C -0.1747(5) -0.0623(3) 1.0175(2) 0.0514(13) Uani 1 1 d . .
H77 H -0.182168 -0.035337 0.989421 0.062 Uiso 1 1 calc R U
C78 C -0.2714(5) -0.1139(3) 1.0158(2) 0.0515(13) Uani 1 1 d . .
H78 H -0.344338 -0.121402 0.987369 0.062 Uiso 1 1 calc R U
C79 C -0.2581(5) -0.1545(2) 1.0573(2) 0.0426(11) Uani 1 1 d . .
C80 C -0.4573(6) -0.2266(4) 1.0161(3) 0.084(2) Uani 1 1 d . .
H80A H -0.508883 -0.265683 1.022702 0.125 Uiso 1 1 calc R U
H80B H -0.503524 -0.187377 1.018316 0.125 Uiso 1 1 calc R U
H80C H -0.435205 -0.238177 0.977951 0.125 Uiso 1 1 calc R U
C81 C 0.0119(5) 0.1516(3) 1.1716(3) 0.0661(18) Uani 1 1 d . .
C82 C 0.2078(7) 0.1432(3) 1.1316(4) 0.076(2) Uani 1 1 d . .
C83 C 0.2205(8) 0.1629(3) 1.2384(3) 0.082(2) Uani 1 1 d . .
C84 C 0.1501(5) 0.1790(2) 1.1825(2) 0.0471(12) Uani 1 1 d . .
C85 C 0.1714(6) 0.2587(3) 1.1840(3) 0.0638(16) Uani 1 1 d . .
H85A H 0.261817 0.274310 1.191665 0.077 Uiso 1 1 calc R U
H85B H 0.137013 0.266113 1.145709 0.077 Uiso 1 1 calc R U
C86 C 0.1124(8) 0.3027(3) 1.2289(4) 0.086(2) Uani 1 1 d . .
H86A H 0.129586 0.350778 1.227131 0.129 Uiso 1 1 calc R U
H86B H 0.022463 0.288664 1.221177 0.129 Uiso 1 1 calc R U
H86C H 0.147450 0.296872 1.267200 0.129 Uiso 1 1 calc R U
C87 C 0.3230(5) -0.0440(3) 1.2795(2) 0.0409(11) Uani 1 1 d . .
Cl1 Cl 0.3002(5) -0.3802(2) 1.00148(19) 0.2043(19) Uani 1 1 d . .
Cl2 Cl 0.6516(5) -0.4906(3) 0.9752(2) 0.224(2) Uani 1 1 d . .
C88 C 0.3631(19) -0.4592(8) 0.9759(7) 0.202(7) Uani 1 1 d . .

loop_
_atom_site_aniso_label
_atom_site_aniso_U_11
_atom_site_aniso_U_22
_atom_site_aniso_U_33
_atom_site_aniso_U_23
_atom_site_aniso_U_13
_atom_site_aniso_U_12
Pd1 0.03157(18) 0.02870(17) 0.04036(19) 0.00953(14) 0.00240(14) 0.00213(13)
Pd2 0.03494(18) 0.02550(16) 0.03717(18) 0.00721(13) 0.01006(14) 0.00498(13)
Pd3 0.02915(17) 0.02720(16) 0.03979(18) 0.01164(13) 0.00407(13) 0.00369(13)
P1 0.0280(5) 0.0300(5) 0.0361(6) 0.0093(5) 0.0048(5) 0.0030(4)
P2 0.0277(5) 0.0277(5) 0.0388(6) 0.0091(5) 0.0080(5) 0.0044(4)
P3 0.0308(6) 0.0282(6) 0.0508(7) 0.0090(5) -0.0004(5) 0.0029(5)
S1 0.0568(8) 0.0602(8) 0.0422(7) 0.0159(6) -0.0010(6) 0.0147(7)
S2 0.0836(12) 0.0923(13) 0.0515(9) -0.0197(8) 0.0298(9) -0.0293(10)
S3 0.0671(11) 0.1060(14) 0.0494(9) 0.0243(9) -0.0112(8) -0.0040(10)
N1 0.033(2) 0.0296(19) 0.047(2) 0.0111(16) -0.0018(17) 0.0020(16)
N2 0.035(2) 0.039(2) 0.140(5) 0.039(3) 0.004(3) -0.002(2)
N3 0.031(2) 0.039(2) 0.060(3) 0.0126(19) 0.0053(18) 0.0041(17)
N4 0.043(2) 0.035(2) 0.053(3) 0.0171(19) -0.003(2) -0.0028(18)
N5 0.039(2) 0.0267(18) 0.040(2) 0.0055(15) 0.0121(17) 0.0043(16)
N6 0.070(3) 0.032(2) 0.071(3) -0.005(2) 0.036(3) -0.006(2)
N7 0.044(2) 0.039(2) 0.053(3) 0.0003(19) 0.015(2) -0.0021(18)
N8 0.061(3) 0.033(2) 0.054(3) 0.0120(19) 0.028(2) 0.0093(19)
N9 0.0248(17) 0.0285(18) 0.0378(19) 0.0151(15) 0.0021(14) 0.0044(14)
N10 0.036(2) 0.045(2) 0.063(3) 0.031(2) 0.005(2) -0.0009(18)
N11 0.0284(19) 0.040(2) 0.053(2) 0.0162(18) 0.0133(17) 0.0058(16)
N12 0.039(2) 0.038(2) 0.051(2) 0.0174(18) 0.001(2) 0.0001(17)
O1 0.074(3) 0.073(3) 0.069(3) 0.031(2) 0.005(2) 0.012(2)
O2 0.147(7) 0.138(6) 0.128(6) 0.050(5) 0.056(5) 0.029(5)
O3 0.042(2) 0.063(2) 0.064(3) 0.003(2) -0.0089(18) -0.0097(18)
O4 0.0331(18) 0.0374(18) 0.096(3) 0.0247(19) 0.0258(19) 0.0082(15)
O5 0.065(2) 0.0324(17) 0.047(2) 0.0076(15) 0.0236(18) 0.0023(16)
O6 0.062(2) 0.0361(18) 0.051(2) 0.0157(16) -0.0156(18) -0.0032(17)
O7 0.085(3) 0.059(2) 0.042(2) 0.0015(18) 0.021(2) 0.004(2)
O8 0.065(3) 0.135(5) 0.082(4) 0.004(3) -0.002(3) -0.004(3)
O9 0.066(3) 0.059(2) 0.072(3) 0.008(2) 0.039(2) -0.005(2)
O10 0.0274(16) 0.0326(17) 0.077(2) 0.0226(16) 0.0119(16) 0.0020(13)
O11 0.047(2) 0.0356(18) 0.053(2) 0.0114(15) -0.0069(16) -0.0033(15)
O12 0.066(2) 0.0268(16) 0.052(2) 0.0101(14) 0.0266(18) 0.0068(15)
O13 0.067(3) 0.073(3) 0.041(2) 0.0238(19) 0.0005(19) -0.003(2)
O14 0.079(3) 0.073(3) 0.066(3) 0.038(2) 0.028(2) 0.009(2)
O15 0.039(2) 0.053(2) 0.065(2) 0.0080(18) -0.0046(17) -0.0016(17)
O16 0.0305(18) 0.0289(17) 0.105(3) 0.0141(18) 0.0073(19) 0.0004(14)
O17 0.062(2) 0.0353(19) 0.092(3) 0.0182(19) 0.035(2) 0.0087(17)
O18 0.083(3) 0.037(2) 0.073(3) 0.0129(19) -0.024(2) -0.001(2)
O19 0.455(18) 0.186(8) 0.210(10) 0.110(7) 0.239(12) 0.202(11)
C1 0.036(3) 0.029(2) 0.063(3) 0.007(2) 0.004(2) 0.0019(19)
C2 0.033(2) 0.028(2) 0.070(3) 0.011(2) 0.001(2) 0.0014(19)
C3 0.053(4) 0.065(4) 0.083(5) 0.006(3) 0.017(3) 0.011(3)
C4 0.058(4) 0.078(5) 0.128(8) -0.007(5) 0.033(5) 0.012(4)
C5 0.048(4) 0.050(4) 0.141(8) 0.008(4) -0.007(5) 0.014(3)
C6 0.052(4) 0.043(3) 0.114(6) 0.019(3) -0.013(4) 0.010(3)
C7 0.045(3) 0.033(3) 0.077(4) 0.013(3) -0.001(3) 0.002(2)
C8 0.150(9) 0.101(6) 0.075(5) 0.041(5) 0.002(5) 0.017(6)
C9 0.043(4) 0.030(3) 0.216(10) 0.035(5) 0.032(5) 0.008(3)
C10 0.053(5) 0.034(4) 0.38(2) -0.008(7) -0.040(8) -0.002(3)
C11 0.108(8) 0.072(6) 0.252(17) 0.018(9) -0.007(11) 0.047(6)
C12 0.085(7) 0.054(6) 0.265(18) -0.034(9) -0.050(11) 0.025(5)
C13 0.127(9) 0.074(6) 0.291(18) 0.070(9) 0.136(11) 0.035(6)
C14 0.085(6) 0.051(4) 0.227(13) 0.052(6) 0.078(8) 0.022(4)
C15 0.147(11) 0.306(19) 0.087(7) -0.037(9) 0.061(7) -0.074(11)
C16 0.035(2) 0.034(2) 0.048(3) 0.002(2) 0.003(2) 0.0073(19)
C17 0.042(3) 0.034(2) 0.037(2) 0.0002(19) 0.002(2) 0.008(2)
C18 0.052(3) 0.051(3) 0.046(3) 0.013(2) 0.003(2) -0.001(2)
C19 0.070(4) 0.073(4) 0.040(3) 0.015(3) -0.005(3) 0.003(3)
C20 0.051(3) 0.075(4) 0.049(3) 0.007(3) -0.011(3) 0.002(3)
C21 0.045(3) 0.048(3) 0.052(3) -0.001(2) 0.000(2) 0.003(2)
C22 0.099(7) 0.163(9) 0.086(6) 0.022(6) -0.038(5) -0.079(6)
C23 0.044(3) 0.032(3) 0.114(5) 0.028(3) 0.031(3) 0.008(2)
C24 0.080(4) 0.038(3) 0.043(3) 0.013(2) 0.021(3) 0.004(3)
C25 0.068(4) 0.031(2) 0.052(3) 0.014(2) -0.009(3) -0.007(2)
C26 0.033(2) 0.034(2) 0.042(2) 0.0110(19) 0.0104(19) 0.0066(19)
C27 0.053(3) 0.032(2) 0.061(3) 0.015(2) 0.019(3) 0.004(2)
C28 0.086(5) 0.044(3) 0.074(4) 0.028(3) 0.023(4) 0.020(3)
C29 0.036(2) 0.029(2) 0.043(3) 0.0146(19) 0.009(2) 0.0051(18)
C30 0.050(3) 0.031(2) 0.038(2) 0.0046(19) 0.013(2) 0.002(2)
C31 0.052(3) 0.025(2) 0.052(3) 0.010(2) 0.023(2) 0.007(2)
C32 0.061(4) 0.054(3) 0.067(4) 0.014(3) 0.012(3) 0.011(3)
C33 0.062(4) 0.088(5) 0.119(7) 0.040(5) 0.018(4) 0.028(4)
C34 0.076(5) 0.064(4) 0.147(8) 0.042(5) 0.057(6) 0.034(4)
C35 0.093(5) 0.037(3) 0.086(5) 0.010(3) 0.050(4) 0.015(3)
C36 0.070(4) 0.027(2) 0.055(3) 0.011(2) 0.027(3) 0.008(2)
C37 0.143(7) 0.065(4) 0.046(4) 0.006(3) 0.025(4) -0.010(4)
C38 0.060(4) 0.032(3) 0.080(4) 0.005(3) 0.025(3) -0.004(2)
C39 0.120(7) 0.097(6) 0.090(6) 0.014(5) 0.036(5) -0.041(5)
C40 0.126(8) 0.103(7) 0.128(8) 0.038(6) 0.056(7) -0.023(6)
C41 0.092(7) 0.054(5) 0.180(11) 0.022(6) 0.048(7) -0.015(4)
C42 0.057(4) 0.055(4) 0.152(9) -0.006(5) 0.018(5) -0.004(3)
C43 0.052(4) 0.047(3) 0.099(5) 0.004(3) 0.012(4) 0.010(3)
C44 0.106(8) 0.240(15) 0.111(8) 0.023(9) -0.029(7) 0.003(9)
C45 0.043(3) 0.036(2) 0.038(2) 0.0082(19) 0.010(2) 0.009(2)
C46 0.040(2) 0.034(2) 0.035(2) 0.0102(18) 0.0075(19) 0.0090(19)
C47 0.051(3) 0.035(2) 0.037(2) 0.0096(19) 0.007(2) 0.005(2)
C49 0.063(4) 0.053(3) 0.048(3) 0.014(2) 0.025(3) 0.019(3)
C48 0.071(4) 0.039(3) 0.042(3) 0.008(2) 0.020(3) 0.013(3)
C50 0.048(3) 0.047(3) 0.046(3) 0.014(2) 0.016(2) 0.007(2)
C51 0.108(6) 0.104(6) 0.095(6) 0.002(5) 0.068(5) -0.021(5)
C52 0.035(3) 0.031(2) 0.094(4) 0.027(3) 0.022(3) 0.011(2)
C53 0.061(4) 0.033(3) 0.061(3) 0.008(2) -0.007(3) -0.007(2)
C54 0.069(4) 0.029(2) 0.062(3) 0.015(2) 0.033(3) 0.003(2)
C55 0.037(2) 0.026(2) 0.052(3) 0.008(2) 0.014(2) 0.0023(18)
C56 0.056(3) 0.031(3) 0.078(4) 0.013(3) 0.029(3) 0.000(2)
C57 0.094(5) 0.043(3) 0.093(5) 0.033(3) 0.034(4) 0.015(3)
C58 0.048(3) 0.032(2) 0.049(3) 0.005(2) 0.010(2) -0.006(2)
C59 0.037(2) 0.035(2) 0.035(2) 0.0122(19) 0.0098(19) 0.0045(19)
C60 0.036(2) 0.026(2) 0.043(2) 0.0145(18) 0.0006(19) 0.0016(18)
C61 0.040(3) 0.047(3) 0.051(3) 0.012(2) 0.006(2) 0.008(2)
C62 0.044(3) 0.055(4) 0.087(5) 0.000(3) 0.010(3) 0.011(3)
C63 0.053(4) 0.050(4) 0.111(6) 0.010(4) -0.017(4) 0.021(3)
C64 0.061(4) 0.045(3) 0.073(4) 0.026(3) -0.019(3) 0.004(3)
C65 0.047(3) 0.034(2) 0.050(3) 0.021(2) -0.007(2) -0.002(2)
C66 0.122(7) 0.129(7) 0.044(4) 0.036(4) -0.002(4) -0.001(6)
C67 0.042(3) 0.033(2) 0.068(3) 0.022(2) 0.020(3) 0.004(2)
C68 0.059(4) 0.049(3) 0.070(4) 0.015(3) 0.014(3) -0.008(3)
C69 0.058(4) 0.050(3) 0.101(5) 0.017(3) 0.003(4) -0.007(3)
C70 0.047(4) 0.060(4) 0.147(8) 0.048(5) 0.020(4) -0.001(3)
C71 0.062(4) 0.059(4) 0.114(6) 0.053(4) 0.050(4) 0.018(3)
C72 0.053(3) 0.041(3) 0.076(4) 0.030(3) 0.030(3) 0.014(2)
C73 0.130(7) 0.105(6) 0.080(5) 0.052(5) 0.045(5) 0.024(5)
C74 0.034(2) 0.031(2) 0.040(2) 0.0078(18) 0.0088(19) 0.0123(18)
C75 0.032(2) 0.028(2) 0.039(2) 0.0076(18) 0.0054(18) 0.0078(17)
C76 0.050(3) 0.038(3) 0.044(3) 0.013(2) 0.007(2) 0.006(2)
C77 0.061(3) 0.050(3) 0.043(3) 0.019(2) -0.002(2) 0.011(3)
C78 0.051(3) 0.052(3) 0.045(3) 0.009(2) -0.009(2) 0.012(3)
C79 0.037(3) 0.037(2) 0.049(3) 0.001(2) 0.002(2) 0.006(2)
C80 0.056(4) 0.100(6) 0.073(5) 0.002(4) -0.013(3) -0.022(4)
C81 0.037(3) 0.029(3) 0.129(6) 0.015(3) 0.005(3) 0.005(2)
C82 0.093(5) 0.037(3) 0.115(6) 0.021(3) 0.058(5) 0.012(3)
C83 0.107(6) 0.031(3) 0.088(5) 0.016(3) -0.032(4) -0.009(3)
C84 0.042(3) 0.031(2) 0.065(3) 0.009(2) 0.002(2) 0.001(2)
C85 0.051(3) 0.043(3) 0.095(5) 0.016(3) 0.005(3) 0.007(3)
C86 0.094(6) 0.048(4) 0.109(6) 0.001(4) 0.013(5) 0.014(4)
C87 0.037(3) 0.042(3) 0.049(3) 0.019(2) 0.010(2) 0.004(2)
Cl1 0.228(4) 0.178(4) 0.166(3) 0.020(3) -0.016(3) -0.054(3)
Cl2 0.261(5) 0.213(4) 0.204(4) 0.103(4) 0.025(4) -0.026(4)
C88 0.34(2) 0.121(11) 0.187(15) 0.081(11) 0.075(15) 0.074(13)

loop_
_atom_type_symbol
_atom_type_description
_atom_type_scat_dispersion_real
_atom_type_scat_dispersion_imag
_atom_type_scat_source
C C 0.0033 0.0016 'International Tables Vol C Tables 4.2.6.8 and 6.1.1.4'
H H 0.0000 0.0000 'International Tables Vol C Tables 4.2.6.8 and 6.1.1.4'
N N 0.0061 0.0033 'International Tables Vol C Tables 4.2.6.8 and 6.1.1.4'
O O 0.0106 0.0060 'International Tables Vol C Tables 4.2.6.8 and 6.1.1.4'
P P 0.1023 0.0942 'International Tables Vol C Tables 4.2.6.8 and 6.1.1.4'
S S 0.1246 0.1234 'International Tables Vol C Tables 4.2.6.8 and 6.1.1.4'
Pd Pd -0.9988 1.0072 'International Tables Vol C Tables 4.2.6.8 and 6.1.1.4'
Cl Cl 0.1484 0.1585 'International Tables Vol C Tables 4.2.6.8 and 6.1.1.4'

loop_
_geom_angle_atom_site_label_1
_geom_angle_atom_site_label_2
_geom_angle_atom_site_label_3
_geom_angle
_geom_angle_site_symmetry_1
C17 Pd1 N4 176.44(18) .
C17 Pd1 N1 88.02(17) .
N4 Pd1 N1 89.34(15) .
C17 Pd1 P1 92.01(14) .
N4 Pd1 P1 90.64(11) .
N1 Pd1 P1 179.86(13) .
C46 Pd2 N8 176.43(19) .
C46 Pd2 N5 88.72(16) .
N8 Pd2 N5 89.92(15) .
C46 Pd2 P2 92.38(13) .
N8 Pd2 P2 88.98(11) .
N5 Pd2 P2 178.90(11) .
C75 Pd3 N12 178.25(16) .
C75 Pd3 N9 88.09(15) .
N12 Pd3 N9 90.32(14) .
C75 Pd3 P3 91.76(12) .
N12 Pd3 P3 89.80(11) .
N9 Pd3 P3 177.22(10) .
O4 P1 O5 104.0(2) .
O4 P1 O6 102.7(2) .
O5 P1 O6 101.7(2) .
O4 P1 Pd1 117.08(13) .
O5 P1 Pd1 114.85(13) .
O6 P1 Pd1 114.60(13) .
O10 P2 O12 103.28(19) .
O10 P2 O11 103.20(19) .
O12 P2 O11 102.1(2) .
O10 P2 Pd2 116.22(12) .
O12 P2 Pd2 114.66(13) .
O11 P2 Pd2 115.53(13) .
O16 P3 O18 104.5(2) .
O16 P3 O17 102.8(2) .
O18 P3 O17 100.5(2) .
O16 P3 Pd3 117.37(13) .
O18 P3 Pd3 115.13(15) .
O17 P3 Pd3 114.42(14) .
C1 N1 C2 121.2(4) .
C1 N1 Pd1 121.9(3) .
C2 N1 Pd1 116.4(3) .
C1 N2 C9 126.7(5) .
C1 N2 H2 116.6 .
C9 N2 H2 116.6 .
C1 N3 C16 124.4(4) .
C1 N3 H3 117.8 .
C16 N3 H3 117.8 .
C29 N4 Pd1 172.4(4) .
C30 N5 C31 121.2(4) .
C30 N5 Pd2 122.6(3) .
C31 N5 Pd2 115.1(3) .
C30 N6 C38 125.9(5) .
C30 N6 H6 117.0 .
C38 N6 H6 117.0 .
C30 N7 C45 126.4(4) .
C30 N7 H7 116.8 .
C45 N7 H7 116.8 .
C58 N8 Pd2 170.1(5) .
C59 N9 C60 120.8(4) .
C59 N9 Pd3 120.4(3) .
C60 N9 Pd3 117.1(3) .
C59 N10 C67 127.6(4) .
C59 N10 H10 116.2 .
C67 N10 H10 116.2 .
C59 N11 C74 125.2(4) .
C59 N11 H11 117.4 .
C74 N11 H11 117.4 .
C87 N12 Pd3 167.5(4) .
C7 O1 C8 118.5(6) .
C14 O2 C15 118.9(7) .
C21 O3 C22 118.5(5) .
C23 O4 P1 115.6(3) .
C24 O5 P1 116.5(3) .
C25 O6 P1 114.9(3) .
C36 O7 C37 118.3(5) .
C43 O8 C44 119.2(7) .
C50 O9 C51 117.3(5) .
C52 O10 P2 116.2(3) .
C53 O11 P2 115.1(3) .
C54 O12 P2 115.8(3) .
C65 O13 C66 118.9(5) .
C72 O14 C73 117.8(5) .
C79 O15 C80 118.4(5) .
C81 O16 P3 116.1(3) .
C82 O17 P3 115.3(3) .
C83 O18 P3 116.0(4) .
N1 C1 N3 120.1(4) .
N1 C1 N2 122.4(4) .
N3 C1 N2 117.5(4) .
C3 C2 C7 119.1(5) .
C3 C2 N1 118.8(5) .
C7 C2 N1 121.9(5) .
C2 C3 C4 118.9(7) .
C2 C3 H3A 120.5 .
C4 C3 H3A 120.5 .
C5 C4 C3 119.4(7) .
C5 C4 H4 120.3 .
C3 C4 H4 120.3 .
C6 C5 C4 122.6(7) .
C6 C5 H5 118.7 .
C4 C5 H5 118.7 .
C5 C6 C7 119.6(7) .
C5 C6 H6A 120.2 .
C7 C6 H6A 120.2 .
O1 C7 C6 123.7(6) .
O1 C7 C2 116.0(5) .
C6 C7 C2 120.3(6) .
O1 C8 H8A 109.5 .
O1 C8 H8B 109.5 .
H8A C8 H8B 109.5 .
O1 C8 H8C 109.5 .
H8A C8 H8C 109.5 .
H8B C8 H8C 109.5 .
C10 C9 N2 120.9(10) .
C10 C9 C14 122.5(8) .
N2 C9 C14 116.5(9) .
C9 C10 C11 117.9(14) .
C9 C10 H10A 121.1 .
C11 C10 H10A 121.1 .
C12 C11 C10 107.9(15) .
C12 C11 H11A 126.1 .
C10 C11 H11A 126.1 .
C11 C12 C13 140.3(16) .
C11 C12 H12 109.9 .
C13 C12 H12 109.9 .
C12 C13 C14 108.7(13) .
C12 C13 H13 125.6 .
C14 C13 H13 125.6 .
C13 C14 C9 122.6(13) .
C13 C14 O2 120.5(12) .
C9 C14 O2 116.9(7) .
O2 C15 H15A 109.5 .
O2 C15 H15B 109.5 .
H15A C15 H15B 109.5 .
O2 C15 H15C 109.5 .
H15A C15 H15C 109.5 .
H15B C15 H15C 109.5 .
C17 C16 C21 121.5(5) .
C17 C16 N3 123.9(4) .
C21 C16 N3 114.6(4) .
C16 C17 C18 116.8(4) .
C16 C17 Pd1 117.6(4) .
C18 C17 Pd1 125.7(4) .
C19 C18 C17 121.5(5) .
C19 C18 H18 119.2 .
C17 C18 H18 119.2 .
C18 C19 C20 121.6(6) .
C18 C19 H19 119.2 .
C20 C19 H19 119.2 .
C19 C20 C21 118.5(5) .
C19 C20 H20 120.7 .
C21 C20 H20 120.7 .
O3 C21 C20 125.0(5) .
O3 C21 C16 115.1(5) .
C20 C21 C16 119.9(5) .
O3 C22 H22A 109.5 .
O3 C22 H22B 109.5 .
H22A C22 H22B 109.5 .
O3 C22 H22C 109.5 .
H22A C22 H22C 109.5 .
H22B C22 H22C 109.5 .
O4 C23 C26 110.4(4) .
O5 C24 C26 109.5(4) .
O6 C25 C26 110.7(4) .
C23 C26 C25 109.1(4) .
C23 C26 C27 111.7(4) .
C25 C26 C27 107.9(4) .
C23 C26 C24 109.6(4) .
C25 C26 C24 107.0(4) .
C27 C26 C24 111.3(4) .
C28 C27 C26 115.5(5) .
C28 C27 H27A 108.4 .
C26 C27 H27A 108.4 .
C28 C27 H27B 108.4 .
C26 C27 H27B 108.4 .
H27A C27 H27B 107.5 .
C27 C28 H28A 109.5 .
C27 C28 H28B 109.5 .
H28A C28 H28B 109.5 .
C27 C28 H28C 109.5 .
H28A C28 H28C 109.5 .
H28B C28 H28C 109.5 .
N4 C29 S1 179.8(5) .
N5 C30 N7 121.1(4) .
N5 C30 N6 122.0(4) .
N7 C30 N6 116.9(4) .
C32 C31 C36 118.6(5) .
C32 C31 N5 118.2(5) .
C36 C31 N5 122.8(5) .
C31 C32 C33 121.7(7) .
C31 C32 H32 119.2 .
C33 C32 H32 119.2 .
C34 C33 C32 119.2(8) .
C34 C33 H33 120.4 .
C32 C33 H33 120.4 .
C35 C34 C33 120.6(7) .
C35 C34 H34 119.7 .
C33 C34 H34 119.7 .
C34 C35 C36 119.9(6) .
C34 C35 H35 120.0 .
C36 C35 H35 120.0 .
O7 C36 C31 115.8(5) .
O7 C36 C35 124.2(5) .
C31 C36 C35 120.0(6) .
O7 C37 H37A 109.5 .
O7 C37 H37B 109.5 .
H37A C37 H37B 109.5 .
O7 C37 H37C 109.5 .
H37A C37 H37C 109.5 .
H37B C37 H37C 109.5 .
C39 C38 C43 120.2(6) .
C39 C38 N6 121.2(6) .
C43 C38 N6 118.4(6) .
C38 C39 C40 119.4(8) .
C38 C39 H39 120.3 .
C40 C39 H39 120.3 .
C41 C40 C39 119.4(9) .
C41 C40 H40 120.3 .
C39 C40 H40 120.3 .
C40 C41 C42 121.0(8) .
C40 C41 H41 119.5 .
C42 C41 H41 119.5 .
C41 C42 C43 120.7(8) .
C41 C42 H42 119.7 .
C43 C42 H42 119.7 .
O8 C43 C38 115.3(6) .
O8 C43 C42 125.5(7) .
C38 C43 C42 119.2(8) .
O8 C44 H44A 109.5 .
O8 C44 H44B 109.5 .
H44A C44 H44B 109.5 .
O8 C44 H44C 109.5 .
H44A C44 H44C 109.5 .
H44B C44 H44C 109.5 .
C46 C45 C50 121.3(4) .
C46 C45 N7 124.0(4) .
C50 C45 N7 114.7(4) .
C47 C46 C45 115.7(4) .
C47 C46 Pd2 125.5(4) .
C45 C46 Pd2 118.8(3) .
C48 C47 C46 122.8(5) .
C48 C47 H47 118.6 .
C46 C47 H47 118.6 .
C50 C49 C48 117.9(5) .
C50 C49 H49 121.0 .
C48 C49 H49 121.0 .
C47 C48 C49 120.9(5) .
C47 C48 H48 119.5 .
C49 C48 H48 119.5 .
C49 C50 O9 124.1(5) .
C49 C50 C45 121.2(5) .
O9 C50 C45 114.6(4) .
O9 C51 H51A 109.5 .
O9 C51 H51B 109.5 .
H51A C51 H51B 109.5 .
O9 C51 H51C 109.5 .
H51A C51 H51C 109.5 .
H51B C51 H51C 109.5 .
O10 C52 C55 109.8(4) .
O11 C53 C55 110.4(4) .
O12 C54 C55 109.9(4) .
C54 C55 C53 108.1(4) .
C54 C55 C52 109.6(4) .
C53 C55 C52 108.4(4) .
C54 C55 C56 110.4(4) .
C53 C55 C56 108.9(4) .
C52 C55 C56 111.5(4) .
C57 C56 C55 115.5(5) .
C57 C56 H56A 108.4 .
C55 C56 H56A 108.4 .
C57 C56 H56B 108.4 .
C55 C56 H56B 108.4 .
H56A C56 H56B 107.5 .
C56 C57 H57A 109.5 .
C56 C57 H57B 109.5 .
H57A C57 H57B 109.5 .
C56 C57 H57C 109.5 .
H57A C57 H57C 109.5 .
H57B C57 H57C 109.5 .
N8 C58 S2 178.3(5) .
N9 C59 N10 122.5(4) .
N9 C59 N11 120.2(4) .
N10 C59 N11 117.3(4) .
C61 C60 C65 119.3(5) .
C61 C60 N9 118.4(4) .
C65 C60 N9 122.3(4) .
C60 C61 C62 120.0(5) .
C60 C61 H61 120.0 .
C62 C61 H61 120.0 .
C63 C62 C61 119.2(6) .
C63 C62 H62 120.4 .
C61 C62 H62 120.4 .
C64 C63 C62 121.3(6) .
C64 C63 H63 119.4 .
C62 C63 H63 119.4 .
C63 C64 C65 120.8(6) .
C63 C64 H64 119.6 .
C65 C64 H64 119.6 .
O13 C65 C64 124.2(5) .
O13 C65 C60 116.3(4) .
C64 C65 C60 119.4(5) .
O13 C66 H66A 109.5 .
O13 C66 H66B 109.5 .
H66A C66 H66B 109.5 .
O13 C66 H66C 109.5 .
H66A C66 H66C 109.5 .
H66B C66 H66C 109.5 .
C68 C67 C72 119.1(5) .
C68 C67 N10 122.9(5) .
C72 C67 N10 117.8(5) .
C67 C68 C69 121.3(6) .
C67 C68 H68 119.4 .
C69 C68 H68 119.4 .
C70 C69 C68 119.2(7) .
C70 C69 H69 120.4 .
C68 C69 H69 120.4 .
C69 C70 C71 120.7(6) .
C69 C70 H70 119.6 .
C71 C70 H70 119.6 .
C70 C71 C72 120.4(6) .
C70 C71 H71 119.8 .
C72 C71 H71 119.8 .
O14 C72 C71 126.2(6) .
O14 C72 C67 114.6(5) .
C71 C72 C67 119.2(6) .
O14 C73 H73A 109.5 .
O14 C73 H73B 109.5 .
H73A C73 H73B 109.5 .
O14 C73 H73C 109.5 .
H73A C73 H73C 109.5 .
H73B C73 H73C 109.5 .
C75 C74 C79 121.0(4) .
C75 C74 N11 123.8(4) .
C79 C74 N11 115.2(4) .
C74 C75 C76 116.8(4) .
C74 C75 Pd3 118.3(3) .
C76 C75 Pd3 124.9(3) .
C77 C76 C75 121.5(5) .
C77 C76 H76 119.3 .
C75 C76 H76 119.3 .
C78 C77 C76 121.5(5) .
C78 C77 H77 119.3 .
C76 C77 H77 119.3 .
C77 C78 C79 118.6(5) .
C77 C78 H78 120.7 .
C79 C78 H78 120.7 .
O15 C79 C78 124.8(5) .
O15 C79 C74 114.7(4) .
C78 C79 C74 120.5(5) .
O15 C80 H80A 109.5 .
O15 C80 H80B 109.5 .
H80A C80 H80B 109.5 .
O15 C80 H80C 109.5 .
H80A C80 H80C 109.5 .
H80B C80 H80C 109.5 .
O16 C81 C84 110.1(4) .
O17 C82 C84 109.5(5) .
O18 C83 C84 109.0(4) .
C81 C84 C83 111.6(5) .
C81 C84 C82 108.5(5) .
C83 C84 C82 107.5(5) .
C81 C84 C85 111.4(4) .
C83 C84 C85 111.0(5) .
C82 C84 C85 106.6(5) .
C86 C85 C84 114.5(6) .
C86 C85 H85A 108.6 .
C84 C85 H85A 108.6 .
C86 C85 H85B 108.6 .
C84 C85 H85B 108.6 .
H85A C85 H85B 107.6 .
C85 C86 H86A 109.5 .
C85 C86 H86B 109.5 .
H86A C86 H86B 109.5 .
C85 C86 H86C 109.5 .
H86A C86 H86C 109.5 .
H86B C86 H86C 109.5 .
N12 C87 S3 179.3(5) .
Cl2 C88 Cl1 107.0(10) 2_647

loop_
_geom_bond_atom_site_label_1
_geom_bond_atom_site_label_2
_geom_bond_distance
_geom_bond_site_symmetry_2
Pd1 C17 2.011(5) .
Pd1 N4 2.077(4) .
Pd1 N1 2.077(4) .
Pd1 P1 2.2085(11) .
Pd2 C46 2.014(4) .
Pd2 N8 2.075(4) .
Pd2 N5 2.075(4) .
Pd2 P2 2.2054(11) .
Pd3 C75 2.002(4) .
Pd3 N12 2.070(4) .
Pd3 N9 2.085(3) .
Pd3 P3 2.2096(12) .
P1 O4 1.578(3) .
P1 O5 1.585(3) .
P1 O6 1.593(3) .
P2 O10 1.579(3) .
P2 O12 1.581(3) .
P2 O11 1.599(3) .
P3 O16 1.563(4) .
P3 O18 1.576(4) .
P3 O17 1.602(4) .
S1 C29 1.633(5) .
S2 C58 1.633(5) .
S3 C87 1.626(5) .
N1 C1 1.310(6) .
N1 C2 1.434(6) .
N2 C1 1.356(6) .
N2 C9 1.419(7) .
N2 H2 0.8600 .
N3 C1 1.347(6) .
N3 C16 1.424(6) .
N3 H3 0.8600 .
N4 C29 1.145(6) .
N5 C30 1.310(6) .
N5 C31 1.425(6) .
N6 C30 1.367(6) .
N6 C38 1.430(7) .
N6 H6 0.8600 .
N7 C30 1.347(6) .
N7 C45 1.422(6) .
N7 H7 0.8600 .
N8 C58 1.141(6) .
N9 C59 1.305(6) .
N9 C60 1.430(5) .
N10 C59 1.358(6) .
N10 C67 1.416(6) .
N10 H10 0.8600 .
N11 C59 1.363(6) .
N11 C74 1.408(6) .
N11 H11 0.8600 .
N12 C87 1.149(6) .
O1 C7 1.361(7) .
O1 C8 1.419(8) .
O2 C14 1.549(13) .
O2 C15 1.684(12) .
O3 C21 1.367(7) .
O3 C22 1.412(8) .
O4 C23 1.469(6) .
O5 C24 1.462(6) .
O6 C25 1.471(6) .
O7 C36 1.362(7) .
O7 C37 1.428(7) .
O8 C43 1.340(9) .
O8 C44 1.413(10) .
O9 C50 1.384(6) .
O9 C51 1.415(7) .
O10 C52 1.466(5) .
O11 C53 1.472(6) .
O12 C54 1.475(5) .
O13 C65 1.360(7) .
O13 C66 1.425(7) .
O14 C72 1.361(8) .
O14 C73 1.451(7) .
O15 C79 1.374(6) .
O15 C80 1.424(7) .
O16 C81 1.474(6) .
O17 C82 1.482(7) .
O18 C83 1.488(7) .
C2 C3 1.377(8) .
C2 C7 1.398(8) .
C3 C4 1.421(10) .
C3 H3A 0.9300 .
C4 C5 1.352(12) .
C4 H4 0.9300 .
C5 C6 1.331(11) .
C5 H5 0.9300 .
C6 C7 1.390(8) .
C6 H6A 0.9300 .
C8 H8A 0.9600 .
C8 H8B 0.9600 .
C8 H8C 0.9600 .
C9 C10 1.371(16) .
C9 C14 1.431(14) .
C10 C11 1.561(16) .
C10 H10A 0.9300 .
C11 C12 1.31(2) .
C11 H11A 0.9300 .
C12 C13 1.379(18) .
C12 H12 0.9300 .
C13 C14 1.391(12) .
C13 H13 0.9300 .
C15 H15A 0.9600 .
C15 H15B 0.9600 .
C15 H15C 0.9600 .
C16 C17 1.394(7) .
C16 C21 1.411(7) .
C17 C18 1.401(7) .
C18 C19 1.377(8) .
C18 H18 0.9300 .
C19 C20 1.377(9) .
C19 H19 0.9300 .
C20 C21 1.389(8) .
C20 H20 0.9300 .
C22 H22A 0.9600 .
C22 H22B 0.9600 .
C22 H22C 0.9600 .
C23 C26 1.524(7) .
C24 C26 1.536(7) .
C25 C26 1.528(7) .
C26 C27 1.537(6) .
C27 C28 1.524(8) .
C27 H27A 0.9700 .
C27 H27B 0.9700 .
C28 H28A 0.9600 .
C28 H28B 0.9600 .
C28 H28C 0.9600 .
C31 C32 1.377(8) .
C31 C36 1.389(7) .
C32 C33 1.377(9) .
C32 H32 0.9300 .
C33 C34 1.376(11) .
C33 H33 0.9300 .
C34 C35 1.370(11) .
C34 H34 0.9300 .
C35 C36 1.393(8) .
C35 H35 0.9300 .
C37 H37A 0.9600 .
C37 H37B 0.9600 .
C37 H37C 0.9600 .
C38 C39 1.361(10) .
C38 C43 1.377(9) .
C39 C40 1.422(11) .
C39 H39 0.9300 .
C40 C41 1.346(14) .
C40 H40 0.9300 .
C41 C42 1.348(13) .
C41 H41 0.9300 .
C42 C43 1.393(10) .
C42 H42 0.9300 .
C44 H44A 0.9600 .
C44 H44B 0.9600 .
C44 H44C 0.9600 .
C45 C46 1.402(6) .
C45 C50 1.407(7) .
C46 C47 1.398(6) .
C47 C48 1.380(7) .
C47 H47 0.9300 .
C49 C50 1.378(7) .
C49 C48 1.385(8) .
C49 H49 0.9300 .
C48 H48 0.9300 .
C51 H51A 0.9600 .
C51 H51B 0.9600 .
C51 H51C 0.9600 .
C52 C55 1.536(6) .
C53 C55 1.531(7) .
C54 C55 1.529(7) .
C55 C56 1.540(6) .
C56 C57 1.525(9) .
C56 H56A 0.9700 .
C56 H56B 0.9700 .
C57 H57A 0.9600 .
C57 H57B 0.9600 .
C57 H57C 0.9600 .
C60 C61 1.381(7) .
C60 C65 1.396(6) .
C61 C62 1.408(8) .
C61 H61 0.9300 .
C62 C63 1.364(10) .
C62 H62 0.9300 .
C63 C64 1.350(10) .
C63 H63 0.9300 .
C64 C65 1.388(8) .
C64 H64 0.9300 .
C66 H66A 0.9600 .
C66 H66B 0.9600 .
C66 H66C 0.9600 .
C67 C68 1.378(8) .
C67 C72 1.403(7) .
C68 C69 1.390(8) .
C68 H68 0.9300 .
C69 C70 1.372(10) .
C69 H69 0.9300 .
C70 C71 1.378(11) .
C70 H70 0.9300 .
C71 C72 1.394(8) .
C71 H71 0.9300 .
C73 H73A 0.9600 .
C73 H73B 0.9600 .
C73 H73C 0.9600 .
C74 C75 1.396(6) .
C74 C79 1.406(6) .
C75 C76 1.410(6) .
C76 C77 1.376(7) .
C76 H76 0.9300 .
C77 C78 1.373(8) .
C77 H77 0.9300 .
C78 C79 1.388(7) .
C78 H78 0.9300 .
C80 H80A 0.9600 .
C80 H80B 0.9600 .
C80 H80C 0.9600 .
C81 C84 1.498(7) .
C82 C84 1.526(8) .
C83 C84 1.527(8) .
C84 C85 1.562(7) .
C85 C86 1.501(9) .
C85 H85A 0.9700 .
C85 H85B 0.9700 .
C86 H86A 0.9600 .
C86 H86B 0.9600 .
C86 H86C 0.9600 .
Cl1 C88 1.798(16) .
Cl2 C88 1.682(14) 2_647

loop_
_geom_torsion_atom_site_label_1
_geom_torsion_atom_site_label_2
_geom_torsion_atom_site_label_3
_geom_torsion_atom_site_label_4
_geom_torsion
O5 P1 O4 C23 51.8(4)
O6 P1 O4 C23 -53.9(4)
Pd1 P1 O4 C23 179.6(4)
O4 P1 O5 C24 -51.5(4)
O6 P1 O5 C24 54.9(4)
Pd1 P1 O5 C24 179.2(3)
O4 P1 O6 C25 54.8(4)
O5 P1 O6 C25 -52.6(4)
Pd1 P1 O6 C25 -177.1(3)
O12 P2 O10 C52 -52.2(4)
O11 P2 O10 C52 53.8(4)
Pd2 P2 O10 C52 -178.6(3)
O10 P2 O11 C53 -51.4(4)
O12 P2 O11 C53 55.6(4)
Pd2 P2 O11 C53 -179.3(3)
O10 P2 O12 C54 54.1(4)
O11 P2 O12 C54 -52.8(4)
Pd2 P2 O12 C54 -178.5(3)
O18 P3 O16 C81 51.1(5)
O17 P3 O16 C81 -53.4(5)
Pd3 P3 O16 C81 -180.0(4)
O16 P3 O17 C82 50.6(5)
O18 P3 O17 C82 -57.1(5)
Pd3 P3 O17 C82 179.0(4)
O16 P3 O18 C83 -52.3(5)
O17 P3 O18 C83 54.0(5)
Pd3 P3 O18 C83 177.5(5)
C2 N1 C1 N3 168.9(5)
Pd1 N1 C1 N3 -19.4(7)
C2 N1 C1 N2 -11.7(8)
Pd1 N1 C1 N2 160.0(5)
C16 N3 C1 N1 -29.0(8)
C16 N3 C1 N2 151.6(5)
C9 N2 C1 N1 171.9(7)
C9 N2 C1 N3 -8.7(10)
C1 N1 C2 C3 -114.6(6)
Pd1 N1 C2 C3 73.3(5)
C1 N1 C2 C7 69.6(7)
Pd1 N1 C2 C7 -102.5(5)
C7 C2 C3 C4 -1.8(9)
N1 C2 C3 C4 -177.7(5)
C2 C3 C4 C5 1.6(10)
C3 C4 C5 C6 0.1(12)
C4 C5 C6 C7 -1.7(11)
C8 O1 C7 C6 0.9(9)
C8 O1 C7 C2 -178.5(6)
C5 C6 C7 O1 -178.0(6)
C5 C6 C7 C2 1.4(9)
C3 C2 C7 O1 179.8(5)
N1 C2 C7 O1 -4.4(7)
C3 C2 C7 C6 0.3(8)
N1 C2 C7 C6 176.1(5)
C1 N2 C9 C10 -55.0(10)
C1 N2 C9 C14 127.9(7)
N2 C9 C10 C11 179.7(6)
C14 C9 C10 C11 -3.3(11)
C9 C10 C11 C12 4.1(13)
C10 C11 C12 C13 -5(2)
C11 C12 C13 C14 3(2)
C12 C13 C14 C9 -0.7(12)
C12 C13 C14 O2 177.3(8)
C10 C9 C14 C13 1.5(11)
N2 C9 C14 C13 178.7(7)
C10 C9 C14 O2 -176.5(7)
N2 C9 C14 O2 0.6(9)
C15 O2 C14 C13 -17.2(12)
C15 O2 C14 C9 160.9(8)
C1 N3 C16 C17 38.7(7)
C1 N3 C16 C21 -139.8(5)
C21 C16 C17 C18 3.6(7)
N3 C16 C17 C18 -174.9(5)
C21 C16 C17 Pd1 -177.5(4)
N3 C16 C17 Pd1 4.0(6)
C16 C17 C18 C19 -4.4(8)
Pd1 C17 C18 C19 176.9(4)
C17 C18 C19 C20 2.2(10)
C18 C19 C20 C21 0.9(10)
C22 O3 C21 C20 -13.4(10)
C22 O3 C21 C16 165.7(7)
C19 C20 C21 O3 177.4(6)
C19 C20 C21 C16 -1.7(9)
C17 C16 C21 O3 -179.8(4)
N3 C16 C21 O3 -1.2(7)
C17 C16 C21 C20 -0.6(8)
N3 C16 C21 C20 177.9(5)
P1 O4 C23 C26 0.2(6)
P1 O5 C24 C26 -1.0(6)
P1 O6 C25 C26 -2.1(6)
O4 C23 C26 C25 58.3(6)
O4 C23 C26 C27 177.6(4)
O4 C23 C26 C24 -58.6(6)
O6 C25 C26 C23 -57.1(6)
O6 C25 C26 C27 -178.7(4)
O6 C25 C26 C24 61.4(6)
O5 C24 C26 C23 58.8(6)
O5 C24 C26 C25 -59.4(5)
O5 C24 C26 C27 -177.1(4)
C23 C26 C27 C28 59.4(6)
C25 C26 C27 C28 179.4(5)
C24 C26 C27 C28 -63.5(6)
C31 N5 C30 N7 170.5(5)
Pd2 N5 C30 N7 -22.1(6)
C31 N5 C30 N6 -10.2(7)
Pd2 N5 C30 N6 157.2(4)
C45 N7 C30 N5 -20.7(8)
C45 N7 C30 N6 160.0(5)
C38 N6 C30 N5 175.3(5)
C38 N6 C30 N7 -5.4(8)
C30 N5 C31 C32 -116.9(5)
Pd2 N5 C31 C32 74.9(5)
C30 N5 C31 C36 70.9(6)
Pd2 N5 C31 C36 -97.4(5)
C36 C31 C32 C33 -0.4(9)
N5 C31 C32 C33 -173.0(6)
C31 C32 C33 C34 0.6(11)
C32 C33 C34 C35 -0.1(11)
C33 C34 C35 C36 -0.7(10)
C37 O7 C36 C31 170.3(5)
C37 O7 C36 C35 -9.7(8)
C32 C31 C36 O7 179.6(5)
N5 C31 C36 O7 -8.2(7)
C32 C31 C36 C35 -0.4(7)
N5 C31 C36 C35 171.8(5)
C34 C35 C36 O7 -179.0(5)
C34 C35 C36 C31 1.0(8)
C30 N6 C38 C39 -67.5(10)
C30 N6 C38 C43 118.1(6)
C43 C38 C39 C40 -2.6(13)
N6 C38 C39 C40 -176.8(8)
C38 C39 C40 C41 3.9(16)
C39 C40 C41 C42 -2.8(16)
C40 C41 C42 C43 0.2(14)
C44 O8 C43 C38 -159.6(8)
C44 O8 C43 C42 21.4(12)
C39 C38 C43 O8 -179.1(7)
N6 C38 C43 O8 -4.6(9)
C39 C38 C43 C42 0.0(10)
N6 C38 C43 C42 174.4(6)
C41 C42 C43 O8 -179.8(8)
C41 C42 C43 C38 1.2(11)
C30 N7 C45 C46 31.2(8)
C30 N7 C45 C50 -148.7(5)
C50 C45 C46 C47 3.0(7)
N7 C45 C46 C47 -176.9(5)
C50 C45 C46 Pd2 -175.7(4)
N7 C45 C46 Pd2 4.4(6)
C45 C46 C47 C48 -3.8(7)
Pd2 C46 C47 C48 174.7(4)
C46 C47 C48 C49 1.0(8)
C50 C49 C48 C47 2.7(8)
C48 C49 C50 O9 176.8(5)
C48 C49 C50 C45 -3.5(8)
C51 O9 C50 C49 -10.5(9)
C51 O9 C50 C45 169.8(6)
C46 C45 C50 C49 0.7(8)
N7 C45 C50 C49 -179.4(5)
C46 C45 C50 O9 -179.7(4)
N7 C45 C50 O9 0.2(7)
P2 O10 C52 C55 -1.2(6)
P2 O11 C53 C55 -2.7(6)
P2 O12 C54 C55 -2.1(6)
O12 C54 C55 C53 60.8(5)
O12 C54 C55 C52 -57.1(6)
O12 C54 C55 C56 179.8(4)
O11 C53 C55 C54 -58.0(5)
O11 C53 C55 C52 60.7(5)
O11 C53 C55 C56 -177.9(4)
O10 C52 C55 C54 59.1(6)
O10 C52 C55 C53 -58.6(5)
O10 C52 C55 C56 -178.4(4)
C54 C55 C56 C57 67.6(6)
C53 C55 C56 C57 -174.0(5)
C52 C55 C56 C57 -54.4(6)
C60 N9 C59 N10 11.0(7)
Pd3 N9 C59 N10 -153.6(4)
C60 N9 C59 N11 -168.2(4)
Pd3 N9 C59 N11 27.2(6)
C67 N10 C59 N9 -170.6(5)
C67 N10 C59 N11 8.6(8)
C74 N11 C59 N9 21.3(7)
C74 N11 C59 N10 -157.9(4)
C59 N9 C60 C61 115.4(5)
Pd3 N9 C60 C61 -79.6(5)
C59 N9 C60 C65 -68.6(6)
Pd3 N9 C60 C65 96.4(4)
C65 C60 C61 C62 1.7(7)
N9 C60 C61 C62 177.8(5)
C60 C61 C62 C63 -0.8(9)
C61 C62 C63 C64 -0.8(10)
C62 C63 C64 C65 1.5(10)
C66 O13 C65 C64 6.3(8)
C66 O13 C65 C60 -175.8(5)
C63 C64 C65 O13 177.3(5)
C63 C64 C65 C60 -0.6(8)
C61 C60 C65 O13 -179.0(4)
N9 C60 C65 O13 5.0(6)
C61 C60 C65 C64 -1.0(7)
N9 C60 C65 C64 -177.0(4)
C59 N10 C67 C68 49.6(8)
C59 N10 C67 C72 -133.6(5)
C72 C67 C68 C69 3.1(9)
N10 C67 C68 C69 179.9(5)
C67 C68 C69 C70 -3.1(10)
C68 C69 C70 C71 1.6(11)
C69 C70 C71 C72 -0.3(10)
C73 O14 C72 C71 0.2(9)
C73 O14 C72 C67 179.6(6)
C70 C71 C72 O14 179.7(6)
C70 C71 C72 C67 0.3(9)
C68 C67 C72 O14 178.9(5)
N10 C67 C72 O14 1.9(7)
C68 C67 C72 C71 -1.7(8)
N10 C67 C72 C71 -178.6(5)
C59 N11 C74 C75 -37.6(7)
C59 N11 C74 C79 143.3(5)
C79 C74 C75 C76 -3.5(6)
N11 C74 C75 C76 177.4(4)
C79 C74 C75 Pd3 178.5(3)
N11 C74 C75 Pd3 -0.6(6)
C74 C75 C76 C77 3.7(7)
Pd3 C75 C76 C77 -178.4(4)
C75 C76 C77 C78 -1.5(8)
C76 C77 C78 C79 -1.1(8)
C80 O15 C79 C78 -0.1(8)
C80 O15 C79 C74 -178.8(5)
C77 C78 C79 O15 -177.3(5)
C77 C78 C79 C74 1.3(8)
C75 C74 C79 O15 179.8(4)
N11 C74 C79 O15 -1.0(6)
C75 C74 C79 C78 1.0(7)
N11 C74 C79 C78 -179.8(4)
P3 O16 C81 C84 0.9(7)
P3 O17 C82 C84 3.3(7)
P3 O18 C83 C84 1.7(8)
O16 C81 C84 C83 -58.5(7)
O16 C81 C84 C82 59.8(7)
O16 C81 C84 C85 176.8(5)
O18 C83 C84 C81 56.7(7)
O18 C83 C84 C82 -62.2(7)
O18 C83 C84 C85 -178.4(5)
O17 C82 C84 C81 -61.7(7)
O17 C82 C84 C83 59.2(7)
O17 C82 C84 C85 178.2(5)
C81 C84 C85 C86 57.7(8)
C83 C84 C85 C86 -67.4(7)
C82 C84 C85 C86 175.8(6)
